data_4115996
loop_
_publ_author_name
'Christina Hauser'
'Thorsten Glaser'
'Eckhard Bill'
'Thomas Weyherm\"uller'
'Karl Wieghardt'

_publ_section_title
;
 The Electronic Structures of an Isostructural Series of Octahedral
 Nitrosyliron Complexes {Fe-NO}6,7,8 Elucidated by M\"ossbauer
 Spectroscopy
;
_journal_name_full 'Journal of the American Chemical Society'
_journal_page_first 4352
_journal_page_last 4365
_journal_paper_doi 10.1021/ja994161i
_journal_volume 122
_journal_year 2000
_chemical_formula_structural '[C10 H24 Cl Fe N5 O]+ (ClO4)-'
_chemical_formula_sum 'C10 H24 Cl2 Fe N5 O5'
_chemical_formula_weight 421.09
_chemical_name_systematic
; 
 ? 
;
_space_group_IT_number 61
_symmetry_cell_setting orthorhombic
_symmetry_space_group_name_Hall '-P 2ac 2ab'
_symmetry_space_group_name_H-M 'P b c a'
_atom_sites_solution_hydrogens geom
_atom_sites_solution_primary direct
_atom_sites_solution_secondary difmap
_audit_creation_method SHELXL
_cell_angle_alpha 90.00
_cell_angle_beta 90.00
_cell_angle_gamma 90.00
_cell_formula_units_Z 8
_cell_length_a 13.010(2)
_cell_length_b 10.853(1)
_cell_length_c 23.692(4)
_cell_measurement_reflns_used 8192
_cell_measurement_temperature 100(2)
_cell_volume 3345.3(8)
_computing_structure_refinement 'SHELXL-93 (Sheldrick, 1993)'
_computing_structure_solution 'SHELXS-86 (Sheldrick, 1990)'
_diffrn_ambient_temperature 100(2)
_diffrn_measurement_device 'Siemens SMART CCD Detector'
_diffrn_measurement_method '\w-scan,0.3 deg./frame'
_diffrn_radiation_monochromator graphite
_diffrn_radiation_source 'fine-focus sealed tube'
_diffrn_radiation_type MoK\a
_diffrn_radiation_wavelength 0.71073
_diffrn_reflns_av_R_equivalents 0.0502
_diffrn_reflns_av_sigmaI/netI 0.0417
_diffrn_reflns_limit_h_max 12
_diffrn_reflns_limit_h_min -20
_diffrn_reflns_limit_k_max 13
_diffrn_reflns_limit_k_min -16
_diffrn_reflns_limit_l_max 27
_diffrn_reflns_limit_l_min -36
_diffrn_reflns_number 21031
_diffrn_reflns_theta_max 27.50
_diffrn_reflns_theta_min 1.72
_exptl_absorpt_coefficient_mu 1.252
_exptl_absorpt_correction_T_max 0.795
_exptl_absorpt_correction_T_min 0.624
_exptl_absorpt_correction_type 'SADABS, G.Sheldrick 1994 '
_exptl_crystal_colour brown-violet
_exptl_crystal_density_diffrn 1.672
_exptl_crystal_description 'opaque block'
_exptl_crystal_F_000 1752
_exptl_crystal_size_max 0.35
_exptl_crystal_size_mid 0.35
_exptl_crystal_size_min 0.25
_refine_diff_density_max 0.547
_refine_diff_density_min -0.463
_refine_diff_density_rms 0.085
_refine_ls_extinction_method none
_refine_ls_goodness_of_fit_all 1.047
_refine_ls_goodness_of_fit_obs 1.108
_refine_ls_matrix_type full
_refine_ls_number_parameters 244
_refine_ls_number_reflns 3528
_refine_ls_number_restraints 0
_refine_ls_restrained_S_all 1.053
_refine_ls_restrained_S_obs 1.108
_refine_ls_R_factor_all 0.0790
_refine_ls_R_factor_obs 0.0536
_refine_ls_shift/esd_max 0.001
_refine_ls_shift/esd_mean 0.000
_refine_ls_structure_factor_coef Fsqd
_refine_ls_weighting_details 'w=1/[\s^2^(Fo^2^)+(0.0367P)^2^+9.7271P] where P=(Fo^2^+2Fc^2^)/3'
_refine_ls_weighting_scheme calc
_refine_ls_wR_factor_all 0.1242
_refine_ls_wR_factor_obs 0.1127
_reflns_number_observed 2848
_reflns_number_total 3749
_reflns_observed_criterion >2sigma(I)
_cod_data_source_file ja994161i_1.cif
_cod_data_source_block 1
_cod_depositor_comments
;
The following automatic conversions were performed:

'_refine_ls_weighting_scheme' value 'calc
w=1/[\s^2^(Fo^2^)+(0.0367P)^2^+9.7271P] where P=(Fo^2^+2Fc^2^)/3' was
changed to 'calc'. New tag '_refine_ls_weighting_details' was
created. The value of the new tag was set to
'w=1/[\s^2^(Fo^2^)+(0.0367P)^2^+9.7271P] where P=(Fo^2^+2Fc^2^)/3'.

Automatic conversion script
Id: cif_fix_values 3143 2015-03-26 13:38:13Z robertas 
;
_cod_database_code 4115996

loop_
_symmetry_equiv_pos_as_xyz
'x, y, z'
'-x+1/2, -y, z+1/2'
'-x, y+1/2, -z+1/2'
'x+1/2, -y+1/2, -z'
'-x, -y, -z'
'x-1/2, y, -z-1/2'
'x, -y-1/2, z-1/2'
'-x-1/2, y-1/2, z'

loop_
_atom_site_aniso_label
_atom_site_aniso_U_11
_atom_site_aniso_U_22
_atom_site_aniso_U_33
_atom_site_aniso_U_23
_atom_site_aniso_U_13
_atom_site_aniso_U_12
Fe1 0.0253(2) 0.0225(3) 0.0219(3) 0.0026(2) -0.0043(2) -0.0029(2)
N1 0.074(3) 0.027(2) 0.048(2) 0.009(2) -0.034(2) -0.011(2)
N2 0.0250(15) 0.050(2) 0.034(2) 0.014(2) 0.0029(13) 0.0080(14)
N3 0.035(2) 0.028(2) 0.037(2) 0.0056(14) -0.0109(14) -0.0051(14)
N4 0.059(2) 0.046(2) 0.032(2) 0.009(2) 0.007(2) 0.016(2)
N5 0.028(2) 0.034(2) 0.037(2) -0.007(2) 0.0012(14) -0.0124(14)
O1 0.065(2) 0.057(2) 0.085(3) 0.017(2) -0.005(2) 0.024(2)
Cl1 0.0357(5) 0.0439(6) 0.0382(5) 0.0071(4) 0.0034(4) 0.0106(4)
C1 0.062(3) 0.054(3) 0.098(5) 0.036(3) -0.052(3) -0.039(3)
C2 0.033(2) 0.110(5) 0.095(4) 0.070(4) -0.026(3) -0.028(3)
C3 0.022(2) 0.092(4) 0.064(3) 0.044(3) 0.005(2) 0.006(2)
C4 0.067(3) 0.046(3) 0.033(2) -0.004(2) 0.000(2) 0.025(2)
C5 0.063(3) 0.034(2) 0.041(2) -0.010(2) -0.013(2) 0.003(2)
C6 0.032(2) 0.054(3) 0.064(3) 0.023(2) -0.016(2) -0.018(2)
C7 0.024(2) 0.101(4) 0.060(3) 0.045(3) 0.005(2) -0.004(2)
C8 0.049(3) 0.090(4) 0.042(3) 0.025(3) 0.017(2) 0.031(3)
C9 0.140(6) 0.062(3) 0.030(3) -0.018(2) -0.016(3) 0.057(4)
C10 0.114(5) 0.032(3) 0.062(3) -0.011(2) -0.047(3) 0.011(3)
Cl2 0.0354(5) 0.0287(5) 0.0340(5) 0.0001(4) 0.0028(4) -0.0028(4)
O20 0.034(2) 0.053(3) 0.047(3) 0.000(2) -0.006(2) -0.001(2)
O21 0.040(2) 0.023(2) 0.046(2) 0.000(2) 0.001(2) -0.008(2)
O22 0.053(3) 0.036(2) 0.034(2) 0.002(2) 0.008(2) -0.011(2)
O23 0.037(2) 0.035(2) 0.051(3) -0.005(2) 0.011(2) 0.001(2)
O20X 0.074(7) 0.043(5) 0.064(7) 0.004(5) -0.016(5) 0.012(5)
O21X 0.061(6) 0.092(9) 0.058(7) -0.016(6) 0.007(5) 0.018(6)
O22X 0.083(7) 0.028(5) 0.079(8) 0.008(5) -0.025(6) -0.011(5)
O23X 0.069(7) 0.050(6) 0.066(7) 0.022(5) 0.006(5) -0.012(5)

loop_
_atom_site_label
_atom_site_type_symbol
_atom_site_fract_x
_atom_site_fract_y
_atom_site_fract_z
_atom_site_U_iso_or_equiv
_atom_site_thermal_displace_type
_atom_site_occupancy
_atom_site_calc_flag
_atom_site_refinement_flags
Fe1 Fe 0.98977(3) 0.13807(4) 0.37657(2) 0.02321(15) Uani 1 d .
N1 N 0.9135(3) -0.0158(3) 0.3556(2) 0.0499(10) Uani 1 d .
H1 H 0.9424(3) -0.0789(3) 0.3769(2) 0.060 Uiso 1 calc R
N2 N 0.9127(2) 0.1589(3) 0.44932(13) 0.0366(8) Uani 1 d .
H2 H 0.9397(2) 0.1009(3) 0.47412(13) 0.044 Uiso 1 calc R
N3 N 1.0730(2) 0.2830(3) 0.40309(13) 0.0332(7) Uani 1 d .
H3 H 1.0454(2) 0.3510(3) 0.38465(13) 0.040 Uiso 1 calc R
N4 N 1.0728(3) 0.1058(3) 0.30729(15) 0.0457(9) Uani 1 d .
H4 H 1.0448(3) 0.1576(3) 0.28008(15) 0.055 Uiso 1 calc R
N5 N 0.9020(2) 0.2347(3) 0.33637(15) 0.0329(7) Uani 1 d .
O1 O 0.8751(3) 0.2525(3) 0.2974(2) 0.0693(11) Uani 1 d .
Cl1 Cl 1.10267(7) 0.00117(10) 0.43108(4) 0.0393(3) Uani 1 d .
C1 C 0.8011(4) -0.0184(5) 0.3677(2) 0.071(2) Uani 1 d .
H1A H 0.7737(4) -0.1009(5) 0.3582(2) 0.086 Uiso 1 calc R
H1B H 0.7661(4) 0.0426(5) 0.3433(2) 0.086 Uiso 1 calc R
C2 C 0.7773(3) 0.0100(6) 0.4283(3) 0.079(2) Uani 1 d .
H2A H 0.7032(3) -0.0054(6) 0.4347(3) 0.095 Uiso 1 calc R
H2B H 0.8159(3) -0.0487(6) 0.4523(3) 0.095 Uiso 1 calc R
C3 C 0.8012(3) 0.1373(5) 0.4480(2) 0.0594(15) Uani 1 d .
H3A H 0.7684(3) 0.1977(5) 0.4224(2) 0.071 Uiso 1 calc R
H3B H 0.7724(3) 0.1495(5) 0.4863(2) 0.071 Uiso 1 calc R
C4 C 0.9401(4) 0.2806(4) 0.4727(2) 0.0487(11) Uani 1 d .
H4A H 0.9246(4) 0.2829(4) 0.5136(2) 0.058 Uiso 1 calc R
H4B H 0.8993(4) 0.3457(4) 0.4538(2) 0.058 Uiso 1 calc R
C5 C 1.0513(4) 0.3028(4) 0.4634(2) 0.0461(11) Uani 1 d .
H5A H 1.0693(4) 0.3883(4) 0.4742(2) 0.055 Uiso 1 calc R
H5B H 1.0926(4) 0.2455(4) 0.4866(2) 0.055 Uiso 1 calc R
C6 C 1.1850(3) 0.2853(4) 0.3898(2) 0.0500(12) Uani 1 d .
H6A H 1.2204(3) 0.2206(4) 0.4119(2) 0.060 Uiso 1 calc R
H6B H 1.2140(3) 0.3660(4) 0.4010(2) 0.060 Uiso 1 calc R
C7 C 1.2046(3) 0.2643(6) 0.3277(2) 0.062(2) Uani 1 d .
H7A H 1.1613(3) 0.3222(6) 0.3059(2) 0.074 Uiso 1 calc R
H7B H 1.2773(3) 0.2844(6) 0.3196(2) 0.074 Uiso 1 calc R
C8 C 1.1834(4) 0.1354(5) 0.3074(2) 0.0602(15) Uani 1 d .
H8A H 1.2107(4) 0.1260(5) 0.2686(2) 0.072 Uiso 1 calc R
H8B H 1.2199(4) 0.0761(5) 0.3320(2) 0.072 Uiso 1 calc R
C9 C 1.0473(5) -0.0193(5) 0.2878(2) 0.077(2) Uani 1 d .
H9A H 1.0891(5) -0.0804(5) 0.3087(2) 0.093 Uiso 1 calc R
H9B H 1.0635(5) -0.0272(5) 0.2471(2) 0.093 Uiso 1 calc R
C10 C 0.9364(5) -0.0440(4) 0.2972(2) 0.069(2) Uani 1 d .
H10A H 0.8943(5) 0.0080(4) 0.2719(2) 0.083 Uiso 1 calc R
H10B H 0.9208(5) -0.1316(4) 0.2892(2) 0.083 Uiso 1 calc R
Cl2 Cl 0.99982(7) -0.37826(8) 0.36388(4) 0.0327(2) Uani 1 d .
O20 O 1.0928(3) -0.4004(4) 0.3968(2) 0.0445(11) Uani 0.67 d P
O21 O 0.9491(3) -0.4940(3) 0.3558(2) 0.0364(9) Uani 0.67 d P
O22 O 1.0293(3) -0.3257(4) 0.3108(2) 0.0408(10) Uani 0.67 d P
O23 O 0.9345(3) -0.2940(4) 0.3942(2) 0.0410(10) Uani 0.67 d P
O20X O 0.9107(8) -0.3503(9) 0.3253(5) 0.061(3) Uani 0.33 d P
O21X O 1.0699(8) -0.4550(11) 0.3325(5) 0.070(3) Uani 0.33 d P
O22X O 1.0451(9) -0.2656(8) 0.3793(5) 0.063(3) Uani 0.33 d P
O23X O 0.9610(8) -0.4461(9) 0.4097(5) 0.062(3) Uani 0.33 d P

loop_
_atom_type_symbol
_atom_type_description
_atom_type_scat_dispersion_real
_atom_type_scat_dispersion_imag
_atom_type_scat_source
C C 0.0033 0.0016 'International Tables Vol C Tables 4.2.6.8 and 6.1.1.4'
H H 0.0000 0.0000 'International Tables Vol C Tables 4.2.6.8 and 6.1.1.4'
N N 0.0061 0.0033 'International Tables Vol C Tables 4.2.6.8 and 6.1.1.4'
O O 0.0106 0.0060 'International Tables Vol C Tables 4.2.6.8 and 6.1.1.4'
Cl Cl 0.1484 0.1585 'International Tables Vol C Tables 4.2.6.8 and 6.1.1.4'
Fe Fe 0.3463 0.8444 'International Tables Vol C Tables 4.2.6.8 and 6.1.1.4'

loop_
_geom_angle_atom_site_label_1
_geom_angle_atom_site_label_2
_geom_angle_atom_site_label_3
_geom_angle
N5 Fe1 N4 90.59(14)
N5 Fe1 N1 92.28(14)
N4 Fe1 N1 85.3(2)
N5 Fe1 N2 94.08(14)
N4 Fe1 N2 175.20(13)
N1 Fe1 N2 93.4(2)
N5 Fe1 N3 92.91(13)
N4 Fe1 N3 95.88(15)
N1 Fe1 N3 174.66(13)
N2 Fe1 N3 84.99(14)
N5 Fe1 Cl1 177.65(10)
N4 Fe1 Cl1 90.14(11)
N1 Fe1 Cl1 85.55(10)
N2 Fe1 Cl1 85.14(9)
N3 Fe1 Cl1 89.23(9)
C10 N1 C1 112.4(4)
C10 N1 Fe1 108.1(3)
C1 N1 Fe1 117.0(3)
C3 N2 C4 112.9(4)
C3 N2 Fe1 117.2(3)
C4 N2 Fe1 107.6(2)
C5 N3 C6 113.0(3)
C5 N3 Fe1 108.3(2)
C6 N3 Fe1 118.3(3)
C9 N4 C8 114.9(4)
C9 N4 Fe1 107.3(3)
C8 N4 Fe1 119.3(3)
O1 N5 Fe1 144.0(4)
N1 C1 C2 112.4(4)
C3 C2 C1 116.5(4)
N2 C3 C2 111.1(4)
N2 C4 C5 109.0(3)
N3 C5 C4 107.9(3)
N3 C6 C7 111.7(3)
C8 C7 C6 114.9(4)
N4 C8 C7 112.5(4)
N4 C9 C10 109.8(4)
N1 C10 C9 107.8(4)
O22X Cl2 O23X 113.9(7)
O22X Cl2 O21 172.4(5)
O23X Cl2 O21 58.6(5)
O22X Cl2 O22 76.6(5)
O23X Cl2 O22 169.2(5)
O21 Cl2 O22 110.8(2)
O22X Cl2 O23 64.2(5)
O23X Cl2 O23 74.7(5)
O21 Cl2 O23 110.6(2)
O22 Cl2 O23 110.0(3)
O22X Cl2 O21X 111.8(7)
O23X Cl2 O21X 108.9(7)
O21 Cl2 O21X 73.5(5)
O22 Cl2 O21X 66.9(5)
O23 Cl2 O21X 175.8(5)
O22X Cl2 O20 69.9(4)
O23X Cl2 O20 78.4(5)
O21 Cl2 O20 108.0(2)
O22 Cl2 O20 108.2(3)
O23 Cl2 O20 109.1(3)
O21X Cl2 O20 69.9(5)
O22X Cl2 O20X 107.7(6)
O23X Cl2 O20X 107.3(6)
O21 Cl2 O20X 75.0(4)
O22 Cl2 O20X 66.0(5)
O23 Cl2 O20X 73.8(4)
O21X Cl2 O20X 106.9(6)
O20 Cl2 O20X 174.3(5)
Cl2 O20 O22X 53.5(4)
Cl2 O20 O21X 54.5(4)
O22X O20 O21X 91.0(6)
Cl2 O20 O23X 49.5(3)
O22X O20 O23X 85.9(5)
O21X O20 O23X 83.5(6)
O23X O21 Cl2 59.8(4)
O23X O21 O21X 95.8(6)
Cl2 O21 O21X 53.5(4)
O23X O21 O20X 94.4(6)
Cl2 O21 O20X 54.4(4)
O21X O21 O20X 84.9(6)
Cl2 O22 O21X 56.8(4)
Cl2 O22 O20X 59.2(4)
O21X O22 O20X 96.0(6)
Cl2 O22 O22X 51.0(3)
O21X O22 O22X 89.5(5)
O20X O22 O22X 88.7(6)
Cl2 O23 O22X 56.7(4)
Cl2 O23 O23X 51.7(4)
O22X O23 O23X 93.1(5)
Cl2 O23 O20X 54.8(4)
O22X O23 O20X 91.2(6)
O23X O23 O20X 84.3(5)
Cl2 O20X O22 54.7(4)
Cl2 O20X O23 51.4(3)
O22 O20X O23 88.4(5)
Cl2 O20X O21 50.6(3)
O22 O20X O21 87.9(5)
O23 O20X O21 83.1(5)
Cl2 O21X O22 56.3(4)
Cl2 O21X O20 55.5(4)
O22 O21X O20 92.3(6)
Cl2 O21X O21 53.0(4)
O22 O21X O21 90.9(6)
O20 O21X O21 87.6(5)
Cl2 O22X O23 59.0(4)
Cl2 O22X O20 56.6(4)
O23 O22X O20 96.8(5)
Cl2 O22X O22 52.4(4)
O23 O22X O22 91.7(5)
O20 O22X O22 87.0(5)
O21 O23X Cl2 61.6(5)
O21 O23X O23 98.0(6)
Cl2 O23X O23 53.6(3)
O21 O23X O20 93.1(6)
Cl2 O23X O20 52.1(4)
O23 O23X O20 83.8(4)

loop_
_geom_bond_atom_site_label_1
_geom_bond_atom_site_label_2
_geom_bond_distance
Fe1 N5 1.820(4)
Fe1 N4 1.996(3)
Fe1 N1 2.005(3)
Fe1 N2 2.007(3)
Fe1 N3 2.010(3)
Fe1 Cl1 2.4561(11)
N1 C10 1.448(7)
N1 C1 1.489(7)
N2 C3 1.470(5)
N2 C4 1.476(6)
N3 C5 1.471(5)
N3 C6 1.490(5)
N4 C9 1.472(7)
N4 C8 1.474(6)
N5 O1 1.006(4)
C1 C2 1.502(9)
C2 C3 1.491(8)
C4 C5 1.484(7)
C6 C7 1.509(7)
C7 C8 1.505(8)
C9 C10 1.485(9)
Cl2 O22X 1.405(9)
Cl2 O23X 1.406(9)
Cl2 O21 1.432(4)
Cl2 O22 1.432(4)
Cl2 O23 1.441(4)
Cl2 O21X 1.442(10)
Cl2 O20 1.460(4)
Cl2 O20X 1.507(10)
O20 O22X 1.643(10)
O20 O21X 1.663(11)
O20 O23X 1.811(11)
O21 O23X 1.389(12)
O21 O21X 1.719(12)
O21 O20X 1.790(10)
O22 O21X 1.585(12)
O22 O20X 1.603(12)
O22 O22X 1.760(11)
O23 O22X 1.514(12)
O23 O23X 1.726(11)
O23 O20X 1.770(11)
